data_4507044
loop_
_publ_author_name
'Stilinovi\'c, Vladimir'
'Kaitner, Branko'

_publ_section_title
;
 Salts and Co-Crystals of Gentisic Acid with Pyridine Derivatives: The
 Effect of Proton Transfer on the Crystal Packing (and Vice Versa)
;
_journal_issue 11
_journal_name_full 'Crystal Growth &amp; Design'
_journal_page_first 5763
_journal_paper_doi 10.1021/cg301267h
_journal_volume 12
_journal_year 2012
_chemical_formula_moiety 'C7 H5 O4, C6 H9 N2'
_chemical_formula_sum 'C13 H14 N2 O4'
_chemical_formula_weight 262.26
_chemical_name_systematic
;
2-amino-3-methylpyridinium 2,5-dihydroxybenzoate
;
_space_group_IT_number 60
_symmetry_cell_setting orthorhombic
_symmetry_space_group_name_Hall '-P 2ac 2b'
_symmetry_space_group_name_H-M 'P b n a'
_atom_sites_solution_hydrogens geom
_atom_sites_solution_primary direct
_atom_sites_solution_secondary difmap
_audit_creation_date 2012-07-10T13:59:22-00:00
_audit_creation_method 'WinGX routine CIF_UPDATE'
_cell_angle_alpha 90
_cell_angle_beta 90
_cell_angle_gamma 90
_cell_formula_units_Z 16
_cell_length_a 9.5162(12)
_cell_length_b 23.3861(17)
_cell_length_c 23.3861(17)
_cell_measurement_reflns_used 37
_cell_measurement_temperature 295(2)
_cell_measurement_theta_max 52.0
_cell_measurement_theta_min 4.6
_cell_volume 5204.5(8)
_computing_structure_refinement 'SHELXL-97 (Sheldrick, 1997)'
_computing_structure_solution 'SHELXS-97 (Sheldrick, 1990)'
_diffrn_ambient_temperature 295(2)
_diffrn_measured_fraction_theta_full 0.994
_diffrn_measured_fraction_theta_max 0.994
_diffrn_measurement_device_type
;
Oxford Diffraction Xcalibur CCD
diffractometer
;
_diffrn_measurement_method '\w scan'
_diffrn_radiation_monochromator graphite
_diffrn_radiation_source 'fine-focus sealed tube'
_diffrn_radiation_type MoK\a
_diffrn_radiation_wavelength 0.71073
_diffrn_reflns_av_R_equivalents 0.133
_diffrn_reflns_av_unetI/netI 0.1754
_diffrn_reflns_limit_h_max 11
_diffrn_reflns_limit_h_min -10
_diffrn_reflns_limit_k_max 26
_diffrn_reflns_limit_k_min -27
_diffrn_reflns_limit_l_max 17
_diffrn_reflns_limit_l_min -27
_diffrn_reflns_number 22925
_diffrn_reflns_theta_full 24.8
_diffrn_reflns_theta_max 24.8
_diffrn_reflns_theta_min 3.8
_diffrn_standards_number 27
_exptl_absorpt_coefficient_mu 0.101
_exptl_absorpt_correction_type none
_exptl_crystal_colour orange
_exptl_crystal_density_diffrn 1.339
_exptl_crystal_density_method 'not measured'
_exptl_crystal_description block
_exptl_crystal_F_000 2208
_exptl_crystal_size_max 0.09
_exptl_crystal_size_mid 0.07
_exptl_crystal_size_min 0.06
_refine_diff_density_max 0.224
_refine_diff_density_min -0.274
_refine_diff_density_rms 0.071
_refine_ls_extinction_method none
_refine_ls_goodness_of_fit_ref 0.68
_refine_ls_hydrogen_treatment constr
_refine_ls_matrix_type full
_refine_ls_number_parameters 348
_refine_ls_number_reflns 4455
_refine_ls_number_restraints 0
_refine_ls_restrained_S_all 0.68
_refine_ls_R_factor_all 0.1881
_refine_ls_R_factor_gt 0.0471
_refine_ls_shift/su_max 0.008
_refine_ls_shift/su_mean 0
_refine_ls_structure_factor_coef Fsqd
_refine_ls_weighting_details 'calc w=1/[\s^2^(Fo^2^)+(0.0612P)^2^+0.0000P] where P=(Fo^2^+2Fc^2^)/3'
_refine_ls_weighting_scheme calc
_refine_ls_wR_factor_gt 0.111
_refine_ls_wR_factor_ref 0.1342
_reflns_number_gt 1331
_reflns_number_total 4455
_reflns_threshold_expression >2sigma(I)
_cod_data_source_file cg301267h_si_002.cif
_cod_data_source_block 8H_gent
_cod_database_code 4507044

loop_
_symmetry_equiv_pos_as_xyz
'x, y, z'
'-x+1/2, -y, z+1/2'
'x, -y+1/2, -z'
'-x+1/2, y+1/2, -z+1/2'
'-x, -y, -z'
'x-1/2, y, -z-1/2'
'-x, y-1/2, z'
'x-1/2, -y-1/2, z-1/2'

loop_
_atom_site_label
_atom_site_type_symbol
_atom_site_fract_x
_atom_site_fract_y
_atom_site_fract_z
_atom_site_U_iso_or_equiv
_atom_site_adp_type
_atom_site_occupancy
_atom_site_symmetry_multiplicity
_atom_site_calc_flag
_atom_site_refinement_flags
O5 O 0.6225(3) 0.27036(12) 0.15301(11) 0.0732(9) Uani 1 1 d .
O3 O 0.1056(4) 0.06081(14) 0.09663(12) 0.0879(10) Uani 1 1 d .
H1O H 0.0789 0.061 0.13 0.132 Uiso 1 1 calc R
C1 C 0.2807(4) 0.12239(16) 0.13827(16) 0.0524(10) Uani 1 1 d .
O4 O 0.5479(3) 0.20928(13) 0.06444(10) 0.0809(9) Uani 1 1 d .
H2O H 0.5668 0.2271 0.0936 0.121 Uiso 1 1 calc R
O2 O 0.1293(3) 0.07620(12) 0.20395(11) 0.0726(8) Uani 1 1 d .
O6 O 0.7416(3) 0.32339(12) 0.21433(11) 0.0841(10) Uani 1 1 d .
O8 O 0.7779(3) 0.35396(15) -0.04013(11) 0.0881(10) Uani 1 1 d .
H4O H 0.7072 0.3341 -0.0427 0.132 Uiso 1 1 calc R
O1 O 0.2979(3) 0.13251(12) 0.23880(11) 0.0746(9) Uani 1 1 d .
N3 N 0.6420(3) 0.27922(13) 0.31325(13) 0.0609(9) Uani 1 1 d .
H4N H 0.6742 0.2933 0.2819 0.073 Uiso 1 1 calc R
C8 C 0.7815(4) 0.34098(16) 0.11695(16) 0.0507(10) Uani 1 1 d .
C13 C 0.7457(4) 0.33145(16) 0.05955(16) 0.0589(11) Uani 1 1 d .
H13 H 0.6779 0.3043 0.0504 0.071 Uiso 1 1 calc R
N1 N 0.0648(4) 0.03360(14) 0.31017(15) 0.0658(9) Uani 1 1 d .
H1N H 0.0834 0.0487 0.2775 0.079 Uiso 1 1 calc R
N4 N 0.4994(3) 0.22212(13) 0.25789(13) 0.0809(12) Uani 1 1 d .
H5N H 0.5347 0.2378 0.2279 0.097 Uiso 1 1 calc R
H6N H 0.4361 0.1961 0.2545 0.097 Uiso 1 1 calc R
C2 C 0.2163(5) 0.09743(18) 0.09069(19) 0.0642(11) Uani 1 1 d .
C9 C 0.8840(5) 0.38184(18) 0.12908(19) 0.0644(12) Uani 1 1 d .
C5 C 0.4382(5) 0.17241(17) 0.07513(17) 0.0574(11) Uani 1 1 d .
C3 C 0.2664(5) 0.10962(19) 0.03640(18) 0.0761(14) Uani 1 1 d .
H3 H 0.225 0.0924 0.0048 0.091 Uiso 1 1 calc R
C15 C 0.5426(4) 0.23819(17) 0.30974(18) 0.0595(11) Uani 1 1 d .
C6 C 0.3913(4) 0.16015(16) 0.12875(15) 0.0574(11) Uani 1 1 d .
H6 H 0.4344 0.1775 0.1599 0.069 Uiso 1 1 calc R
O7 O 0.9267(3) 0.39323(11) 0.18326(13) 0.0899(10) Uani 1 1 d .
H3O H 0.8837 0.3728 0.2057 0.135 Uiso 1 1 calc R
C14 C 0.7083(5) 0.30843(19) 0.16370(18) 0.0627(12) Uani 1 1 d .
C19 C 0.6945(4) 0.29972(18) 0.36396(18) 0.0646(12) Uani 1 1 d .
C4 C 0.3765(5) 0.1468(2) 0.02866(17) 0.0710(12) Uani 1 1 d .
H4 H 0.4092 0.1547 -0.008 0.085 Uiso 1 1 calc R
N2 N 0.2414(4) 0.08778(17) 0.34805(14) 0.1022(14) Uani 1 1 d .
H2N H 0.2569 0.1015 0.3145 0.123 Uiso 1 1 calc R
H3N H 0.2915 0.0988 0.3766 0.123 Uiso 1 1 calc R
C17 C 0.5420(5) 0.23447(19) 0.41147(17) 0.0689(12) Uani 1 1 d .
H17 H 0.5092 0.219 0.4456 0.083 Uiso 1 1 calc R
C22 C 0.1101(5) 0.0260(2) 0.40885(19) 0.0868(15) Uani 1 1 d .
H22 H 0.1605 0.0368 0.4412 0.104 Uiso 1 1 calc R
C18 C 0.6426(5) 0.27672(19) 0.41319(18) 0.0697(13) Uani 1 1 d .
H18 H 0.6755 0.2897 0.4483 0.084 Uiso 1 1 calc R
C25 C -0.0416(5) -0.00595(18) 0.3129(2) 0.0697(13) Uani 1 1 d .
C16 C 0.4894(4) 0.21487(17) 0.36098(18) 0.0684(12) Uani 1 1 d .
H16 H 0.4202 0.1868 0.3603 0.082 Uiso 1 1 calc R
C20 C 0.7982(5) 0.3466(2) 0.35843(17) 0.0936(15) Uani 1 1 d .
H20A H 0.8186 0.362 0.3956 0.14 Uiso 1 1 calc R
H20B H 0.7603 0.3762 0.3345 0.14 Uiso 1 1 calc R
H20C H 0.883 0.332 0.3416 0.14 Uiso 1 1 calc R
C7 C 0.2319(5) 0.11029(18) 0.19800(19) 0.0632(12) Uani 1 1 d .
C10 C 0.9473(5) 0.41266(18) 0.0853(2) 0.0749(13) Uani 1 1 d .
H10 H 1.016 0.4397 0.0935 0.09 Uiso 1 1 calc R
C26 C -0.1157(4) -0.01927(17) 0.25783(19) 0.0886(15) Uani 1 1 d .
H26A H -0.0655 -0.0487 0.2378 0.133 Uiso 1 1 calc R
H26B H -0.1196 0.0145 0.2346 0.133 Uiso 1 1 calc R
H26C H -0.2094 -0.0322 0.2659 0.133 Uiso 1 1 calc R
C12 C 0.8104(5) 0.3621(2) 0.01642(18) 0.0653(12) Uani 1 1 d .
C21 C 0.1414(5) 0.04999(19) 0.35562(19) 0.0716(13) Uani 1 1 d .
C11 C 0.9069(4) 0.4026(2) 0.0292(2) 0.0735(13) Uani 1 1 d .
H11 H 0.9468 0.4241 -0.0001 0.088 Uiso 1 1 calc R
C24 C -0.0729(5) -0.0291(2) 0.3654(3) 0.0927(16) Uani 1 1 d .
H24 H -0.1459 -0.0553 0.3691 0.111 Uiso 1 1 calc R
C23 C 0.0052(6) -0.0131(2) 0.4128(2) 0.0993(17) Uani 1 1 d .
H23 H -0.0147 -0.0296 0.4481 0.119 Uiso 1 1 calc R

loop_
_atom_site_aniso_label
_atom_site_aniso_U_11
_atom_site_aniso_U_22
_atom_site_aniso_U_33
_atom_site_aniso_U_23
_atom_site_aniso_U_13
_atom_site_aniso_U_12
O5 0.093(2) 0.083(2) 0.0433(17) -0.0038(16) 0.0054(16) -0.0323(18)
O3 0.094(2) 0.113(2) 0.057(2) -0.001(2) -0.016(2) -0.030(2)
C1 0.059(3) 0.058(3) 0.040(3) 0.002(2) -0.003(2) -0.001(2)
O4 0.108(2) 0.096(2) 0.0391(17) -0.0050(17) 0.0120(18) -0.033(2)
O2 0.075(2) 0.090(2) 0.0529(19) 0.0089(17) -0.0009(17) -0.0197(18)
O6 0.115(3) 0.101(2) 0.0361(16) -0.0045(16) 0.0016(18) -0.0234(18)
O8 0.090(2) 0.133(3) 0.0409(17) 0.0171(18) 0.0012(18) 0.003(2)
O1 0.083(2) 0.104(2) 0.0368(17) 0.0056(17) -0.0009(16) -0.0274(17)
N3 0.077(2) 0.071(2) 0.035(2) -0.0020(19) 0.002(2) -0.008(2)
C8 0.056(3) 0.053(3) 0.043(3) -0.004(2) 0.000(2) 0.007(2)
C13 0.064(3) 0.067(3) 0.046(3) 0.000(2) -0.004(2) 0.005(2)
N1 0.077(3) 0.067(2) 0.053(2) -0.001(2) 0.016(2) -0.004(2)
N4 0.103(3) 0.098(3) 0.043(2) -0.007(2) -0.004(2) -0.039(2)
C2 0.065(3) 0.075(3) 0.052(3) 0.000(3) -0.016(3) -0.003(3)
C9 0.068(3) 0.069(3) 0.057(3) -0.007(3) 0.003(3) -0.006(2)
C5 0.068(3) 0.064(3) 0.040(3) 0.002(2) -0.005(2) -0.006(2)
C3 0.085(4) 0.104(4) 0.038(3) -0.006(3) -0.018(3) -0.009(3)
C15 0.068(3) 0.065(3) 0.045(3) -0.005(3) -0.001(3) -0.004(3)
C6 0.070(3) 0.067(3) 0.035(3) -0.003(2) -0.005(2) -0.007(2)
O7 0.103(2) 0.103(2) 0.063(2) -0.0180(19) -0.0100(19) -0.0277(19)
C14 0.075(3) 0.069(3) 0.044(3) 0.002(3) 0.011(3) 0.004(3)
C19 0.073(3) 0.079(3) 0.042(3) -0.008(3) -0.015(3) 0.004(3)
C4 0.076(3) 0.105(4) 0.033(3) -0.001(3) -0.005(3) -0.007(3)
N2 0.130(3) 0.142(3) 0.035(2) -0.003(2) 0.002(2) -0.072(3)
C17 0.090(4) 0.079(3) 0.038(3) 0.005(3) 0.000(3) 0.012(3)
C22 0.122(4) 0.094(4) 0.045(3) 0.006(3) 0.012(3) -0.024(3)
C18 0.084(3) 0.090(4) 0.035(3) -0.002(3) -0.009(3) -0.003(3)
C25 0.065(3) 0.059(3) 0.085(4) -0.014(3) 0.016(3) -0.008(3)
C16 0.082(3) 0.071(3) 0.052(3) 0.003(3) 0.008(3) -0.014(2)
C20 0.104(4) 0.114(4) 0.063(3) -0.012(3) -0.005(3) -0.035(3)
C7 0.067(3) 0.071(3) 0.052(3) 0.012(3) -0.001(3) -0.004(3)
C10 0.065(3) 0.071(3) 0.088(4) 0.007(3) 0.000(3) -0.017(2)
C26 0.080(3) 0.094(3) 0.092(4) -0.024(3) 0.000(3) -0.010(3)
C12 0.066(3) 0.083(3) 0.047(3) 0.010(3) 0.005(3) -0.002(3)
C21 0.091(4) 0.080(3) 0.044(3) 0.000(3) 0.008(3) -0.027(3)
C11 0.060(3) 0.092(4) 0.068(4) 0.018(3) 0.011(3) -0.002(3)
C24 0.094(4) 0.085(4) 0.099(4) -0.004(4) 0.031(4) -0.032(3)
C23 0.129(5) 0.095(4) 0.073(4) 0.006(3) 0.022(4) -0.027(4)

loop_
_atom_type_symbol
_atom_type_description
_atom_type_scat_dispersion_real
_atom_type_scat_dispersion_imag
_atom_type_scat_source
C C 0.0033 0.0016 'International Tables Vol C Tables 4.2.6.8 and 6.1.1.4'
H H 0 0 'International Tables Vol C Tables 4.2.6.8 and 6.1.1.4'
N N 0.0061 0.0033 'International Tables Vol C Tables 4.2.6.8 and 6.1.1.4'
O O 0.0106 0.006 'International Tables Vol C Tables 4.2.6.8 and 6.1.1.4'

loop_
_geom_angle_atom_site_label_1
_geom_angle_atom_site_label_2
_geom_angle_atom_site_label_3
_geom_angle
C2 O3 H1O 109.5
C6 C1 C2 118.0(4)
C6 C1 C7 120.2(4)
C2 C1 C7 121.8(4)
C5 O4 H2O 109.5
C12 O8 H4O 109.5
C15 N3 C19 123.8(4)
C15 N3 H4N 118.1
C19 N3 H4N 118.1
C9 C8 C13 118.2(4)
C9 C8 C14 121.6(4)
C13 C8 C14 120.2(4)
C12 C13 C8 120.5(4)
C12 C13 H13 119.7
C8 C13 H13 119.7
C21 N1 C25 123.7(4)
C21 N1 H1N 118.2
C25 N1 H1N 118.2
C15 N4 H5N 120
C15 N4 H6N 120
H5N N4 H6N 120
O3 C2 C3 119.2(4)
O3 C2 C1 121.3(4)
C3 C2 C1 119.5(4)
O7 C9 C10 117.1(4)
O7 C9 C8 122.3(4)
C10 C9 C8 120.6(4)
C6 C5 C4 119.8(4)
C6 C5 O4 123.2(4)
C4 C5 O4 117.0(4)
C4 C3 C2 120.9(4)
C4 C3 H3 119.6
C2 C3 H3 119.6
N4 C15 N3 118.1(4)
N4 C15 C16 123.5(4)
N3 C15 C16 118.3(4)
C5 C6 C1 121.9(4)
C5 C6 H6 119
C1 C6 H6 119
C9 O7 H3O 109.5
O5 C14 O6 123.4(4)
O5 C14 C8 121.7(4)
O6 C14 C8 114.9(4)
C18 C19 N3 117.4(4)
C18 C19 C20 127.4(4)
N3 C19 C20 115.2(4)
C3 C4 C5 119.9(4)
C3 C4 H4 120.1
C5 C4 H4 120.1
C21 N2 H2N 120
C21 N2 H3N 120
H2N N2 H3N 120
C16 C17 C18 121.5(4)
C16 C17 H17 119.3
C18 C17 H17 119.3
C23 C22 C21 119.2(5)
C23 C22 H22 120.4
C21 C22 H22 120.4
C19 C18 C17 120.7(4)
C19 C18 H18 119.6
C17 C18 H18 119.7
C24 C25 N1 117.9(5)
C24 C25 C26 125.7(4)
N1 C25 C26 116.4(5)
C17 C16 C15 118.3(4)
C17 C16 H16 120.8
C15 C16 H16 120.8
C19 C20 H20A 109.5
C19 C20 H20B 109.5
H20A C20 H20B 109.5
C19 C20 H20C 109.5
H20A C20 H20C 109.5
H20B C20 H20C 109.5
O1 C7 O2 124.2(4)
O1 C7 C1 118.4(4)
O2 C7 C1 117.3(4)
C11 C10 C9 119.2(4)
C11 C10 H10 120.4
C9 C10 H10 120.4
C25 C26 H26A 109.5
C25 C26 H26B 109.5
H26A C26 H26B 109.5
C25 C26 H26C 109.5
H26A C26 H26C 109.5
H26B C26 H26C 109.5
C11 C12 O8 117.6(4)
C11 C12 C13 120.3(4)
O8 C12 C13 122.1(4)
N2 C21 N1 118.6(4)
N2 C21 C22 123.0(5)
N1 C21 C22 118.3(4)
C12 C11 C10 121.0(4)
C12 C11 H11 119.5
C10 C11 H11 119.5
C25 C24 C23 119.5(5)
C25 C24 H24 120.2
C23 C24 H24 120.2
C22 C23 C24 121.4(5)
C22 C23 H23 119.3
C24 C23 H23 119.3

loop_
_geom_bond_atom_site_label_1
_geom_bond_atom_site_label_2
_geom_bond_distance
O5 C14 1.234(5)
O3 C2 1.365(5)
O3 H1O 0.82
C1 C6 1.392(5)
C1 C2 1.398(5)
C1 C7 1.499(5)
O4 C5 1.377(4)
O4 H2O 0.82
O2 C7 1.269(4)
O6 C14 1.275(4)
O8 C12 1.372(4)
O8 H4O 0.82
O1 C7 1.255(4)
N3 C15 1.350(4)
N3 C19 1.373(4)
N3 H4N 0.86
C8 C9 1.395(5)
C8 C13 1.403(4)
C8 C14 1.503(5)
C13 C12 1.381(5)
C13 H13 0.93
N1 C21 1.345(5)
N1 C25 1.372(5)
N1 H1N 0.86
N4 C15 1.335(4)
N4 H5N 0.86
N4 H6N 0.86
C2 C3 1.386(5)
C9 O7 1.357(4)
C9 C10 1.389(5)
C5 C6 1.362(5)
C5 C4 1.372(5)
C3 C4 1.374(5)
C3 H3 0.93
C15 C16 1.410(5)
C6 H6 0.93
O7 H3O 0.82
C19 C18 1.363(5)
C19 C20 1.481(5)
C4 H4 0.93
N2 C21 1.311(5)
N2 H2N 0.86
N2 H3N 0.86
C17 C16 1.362(5)
C17 C18 1.376(5)
C17 H17 0.93
C22 C23 1.358(6)
C22 C21 1.397(5)
C22 H22 0.93
C18 H18 0.93
C25 C24 1.374(6)
C25 C26 1.502(5)
C16 H16 0.93
C20 H20A 0.96
C20 H20B 0.96
C20 H20C 0.96
C10 C11 1.388(5)
C10 H10 0.93
C26 H26A 0.96
C26 H26B 0.96
C26 H26C 0.96
C12 C11 1.353(5)
C11 H11 0.93
C24 C23 1.386(6)
C24 H24 0.93
C23 H23 0.93
